data_4303297
loop_
_publ_author_name
'Anukul Jana'
'Herbert W. Roesky'
'Carola Schulzke'

_publ_section_title
;
Hydrostannylation of Ketones and Alkynes with LSnH [L = HC(CMeNAr)2, Ar =
2,6-iPr2C6H3]
;
_journal_name_full 'Inorganic Chemistry'
_journal_page_first 9543
_journal_page_last 9548
_journal_paper_doi 10.1021/ic9012069
_journal_volume 48
_journal_year 2009
_chemical_formula_sum 'C35 H45 F3 N2 O S Sn'
_chemical_formula_weight 717.48
_chemical_name_systematic
; 
 ? 
;
_space_group_IT_number 2
_symmetry_cell_setting triclinic
_symmetry_space_group_name_Hall '-P 1'
_symmetry_space_group_name_H-M 'P -1'
_atom_sites_solution_hydrogens geom
_atom_sites_solution_primary direct
_atom_sites_solution_secondary difmap
_audit_creation_method SHELXL-97
_cell_angle_alpha 81.07(3)
_cell_angle_beta 77.65(3)
_cell_angle_gamma 87.01(3)
_cell_formula_units_Z 2
_cell_length_a 8.8197(18)
_cell_length_b 12.061(2)
_cell_length_c 16.556(3)
_cell_measurement_reflns_used 16245
_cell_measurement_temperature 133(2)
_cell_measurement_theta_max 54.0
_cell_measurement_theta_min 3.4
_cell_volume 1699.2(6)
_computing_structure_refinement 'SHELXL-97 (Sheldrick, 1997)'
_computing_structure_solution 'SHELXS-97 (Sheldrick, 1990)'
_diffrn_ambient_temperature 133(2)
_diffrn_measured_fraction_theta_full 0.990
_diffrn_measured_fraction_theta_max 0.990
_diffrn_measurement_device_type IPDSII
_diffrn_radiation_monochromator graphite
_diffrn_radiation_source 'fine-focus sealed tube'
_diffrn_radiation_type MoK\a
_diffrn_radiation_wavelength 0.71073
_diffrn_reflns_av_R_equivalents 0.0384
_diffrn_reflns_av_sigmaI/netI 0.0436
_diffrn_reflns_limit_h_max 11
_diffrn_reflns_limit_h_min -11
_diffrn_reflns_limit_k_max 15
_diffrn_reflns_limit_k_min -15
_diffrn_reflns_limit_l_max 21
_diffrn_reflns_limit_l_min -21
_diffrn_reflns_number 16245
_diffrn_reflns_theta_full 26.99
_diffrn_reflns_theta_max 26.99
_diffrn_reflns_theta_min 1.71
_exptl_absorpt_coefficient_mu 0.859
_exptl_absorpt_correction_T_max 0.9767
_exptl_absorpt_correction_T_min 0.7402
_exptl_absorpt_correction_type numerical
_exptl_absorpt_process_details 'face indexed'
_exptl_crystal_colour yellow
_exptl_crystal_density_diffrn 1.402
_exptl_crystal_density_method 'not measured'
_exptl_crystal_description platelet
_exptl_crystal_F_000 740
_exptl_crystal_size_max 0.45
_exptl_crystal_size_mid 0.33
_exptl_crystal_size_min 0.06
_refine_diff_density_max 1.932
_refine_diff_density_min -1.712
_refine_diff_density_rms 0.121
_refine_ls_extinction_method none
_refine_ls_goodness_of_fit_ref 1.044
_refine_ls_hydrogen_treatment constr
_refine_ls_matrix_type full
_refine_ls_number_parameters 401
_refine_ls_number_reflns 7340
_refine_ls_number_restraints 0
_refine_ls_restrained_S_all 1.044
_refine_ls_R_factor_all 0.0595
_refine_ls_R_factor_gt 0.0488
_refine_ls_shift/su_max 0.000
_refine_ls_shift/su_mean 0.000
_refine_ls_structure_factor_coef Fsqd
_refine_ls_weighting_details 'calc w=1/[\s^2^(Fo^2^)+(0.0969P)^2^+0.4797P] where P=(Fo^2^+2Fc^2^)/3'
_refine_ls_weighting_scheme calc
_refine_ls_wR_factor_gt 0.1348
_refine_ls_wR_factor_ref 0.1401
_reflns_number_gt 6198
_reflns_number_total 7340
_reflns_threshold_expression >2sigma(I)
_cod_data_source_file ic9012069_si_001_1.cif
_cod_data_source_block ja38
_cod_original_cell_volume 1699.2(5)
_cod_database_code 4303297

loop_
_symmetry_equiv_pos_as_xyz
'x, y, z'
'-x, -y, -z'

loop_
_atom_site_label
_atom_site_type_symbol
_atom_site_fract_x
_atom_site_fract_y
_atom_site_fract_z
_atom_site_U_iso_or_equiv
_atom_site_adp_type
_atom_site_occupancy
_atom_site_symmetry_multiplicity
_atom_site_calc_flag
_atom_site_refinement_flags
_atom_site_disorder_assembly
_atom_site_disorder_group
Sn1 Sn 0.45562(3) 0.23364(2) 0.292491(15) 0.02800(11) Uani 1 1 d . . .
S1 S 0.8091(3) -0.01013(16) 0.31727(12) 0.0804(5) Uani 1 1 d . . .
F1 F 0.8408(5) 0.2357(3) 0.4801(2) 0.0695(10) Uani 1 1 d . . .
F2 F 0.7651(6) 0.3693(3) 0.3947(2) 0.0795(13) Uani 1 1 d . . .
F3 F 0.9561(6) 0.2574(3) 0.3491(3) 0.0828(12) Uani 1 1 d . . .
O1 O 0.6838(4) 0.2208(3) 0.3016(2) 0.0441(8) Uani 1 1 d . . .
N1 N 0.5066(4) 0.1885(3) 0.16595(18) 0.0233(6) Uani 1 1 d . . .
N2 N 0.4729(4) 0.4063(2) 0.22493(18) 0.0226(6) Uani 1 1 d . . .
C1 C 0.7081(9) 0.1828(5) 0.3834(4) 0.0616(16) Uani 1 1 d . . .
H1 H 0.6052 0.1863 0.4227 0.056(7) Uiso 1 1 calc R . .
C2 C 0.8068(10) 0.2598(5) 0.4040(4) 0.069(2) Uani 1 1 d . . .
C3 C 0.7652(7) 0.0637(4) 0.3944(3) 0.0485(12) Uani 1 1 d . . .
C4 C 0.7933(8) -0.0145(4) 0.4764(3) 0.0552(15) Uani 1 1 d . . .
H4 H 0.7800 0.0042 0.5312 0.062(6) Uiso 1 1 calc R . .
C5 C 0.8421(12) -0.1170(7) 0.4496(6) 0.099(3) Uani 1 1 d . . .
H5 H 0.8644 -0.1798 0.4878 0.062(6) Uiso 1 1 calc R . .
C6 C 0.8556(7) -0.1238(5) 0.3736(6) 0.075(2) Uani 1 1 d . . .
H6 H 0.8905 -0.1905 0.3508 0.062(6) Uiso 1 1 calc R . .
C7 C 0.5885(4) 0.0840(3) 0.1528(2) 0.0238(7) Uani 1 1 d . . .
C8 C 0.7470(5) 0.0873(3) 0.1167(2) 0.0275(8) Uani 1 1 d . . .
C9 C 0.8250(5) -0.0146(4) 0.1063(3) 0.0336(8) Uani 1 1 d . . .
H9 H 0.9322 -0.0147 0.0806 0.062(6) Uiso 1 1 calc R . .
C10 C 0.7498(5) -0.1157(4) 0.1325(3) 0.0366(9) Uani 1 1 d . . .
H10 H 0.8055 -0.1841 0.1248 0.062(6) Uiso 1 1 calc R . .
C11 C 0.5950(5) -0.1177(3) 0.1698(3) 0.0322(8) Uani 1 1 d . . .
H11 H 0.5453 -0.1877 0.1890 0.062(6) Uiso 1 1 calc R . .
C12 C 0.5098(5) -0.0181(3) 0.1797(2) 0.0269(7) Uani 1 1 d . . .
C13 C 0.8339(5) 0.1969(3) 0.0904(3) 0.0337(9) Uani 1 1 d . . .
H13 H 0.7672 0.2561 0.1175 0.056(7) Uiso 1 1 calc R . .
C14 C 0.8607(6) 0.2330(4) -0.0048(3) 0.0439(10) Uani 1 1 d . . .
H14A H 0.9218 0.3015 -0.0205 0.053(3) Uiso 1 1 calc R . .
H14B H 0.7603 0.2474 -0.0213 0.053(3) Uiso 1 1 calc R . .
H14C H 0.9169 0.1730 -0.0333 0.053(3) Uiso 1 1 calc R . .
C15 C 0.9863(7) 0.1921(5) 0.1184(4) 0.0572(14) Uani 1 1 d . . .
H15A H 0.9671 0.1765 0.1796 0.053(3) Uiso 1 1 calc R . .
H15B H 1.0380 0.2642 0.0991 0.053(3) Uiso 1 1 calc R . .
H15C H 1.0527 0.1324 0.0948 0.053(3) Uiso 1 1 calc R . .
C16 C 0.3378(5) -0.0237(3) 0.2201(3) 0.0334(9) Uani 1 1 d . . .
H16 H 0.2946 0.0547 0.2175 0.056(7) Uiso 1 1 calc R . .
C17 C 0.3155(6) -0.0752(4) 0.3112(3) 0.0480(12) Uani 1 1 d . . .
H17A H 0.3531 -0.1533 0.3152 0.053(3) Uiso 1 1 calc R . .
H17B H 0.2050 -0.0727 0.3376 0.053(3) Uiso 1 1 calc R . .
H17C H 0.3739 -0.0327 0.3399 0.053(3) Uiso 1 1 calc R . .
C18 C 0.2487(6) -0.0891(4) 0.1731(3) 0.0421(10) Uani 1 1 d . . .
H18A H 0.2660 -0.0552 0.1142 0.053(3) Uiso 1 1 calc R . .
H18B H 0.1375 -0.0863 0.1980 0.053(3) Uiso 1 1 calc R . .
H18C H 0.2856 -0.1674 0.1772 0.053(3) Uiso 1 1 calc R . .
C19 C 0.4402(4) 0.2460(3) 0.1070(2) 0.0233(7) Uani 1 1 d . . .
C20 C 0.4266(5) 0.1912(3) 0.0324(2) 0.0291(8) Uani 1 1 d . . .
H20A H 0.5304 0.1784 -0.0007 0.053(3) Uiso 1 1 calc R . .
H20B H 0.3660 0.2405 -0.0023 0.053(3) Uiso 1 1 calc R . .
H20C H 0.3744 0.1192 0.0520 0.053(3) Uiso 1 1 calc R . .
C21 C 0.3806(4) 0.3557(3) 0.1090(2) 0.0250(7) Uani 1 1 d . . .
H21 H 0.3118 0.3804 0.0725 0.062(6) Uiso 1 1 calc R . .
C22 C 0.4103(4) 0.4337(3) 0.1585(2) 0.0219(7) Uani 1 1 d . . .
C23 C 0.3684(5) 0.5548(3) 0.1314(2) 0.0279(8) Uani 1 1 d . . .
H23A H 0.2805 0.5787 0.1726 0.053(3) Uiso 1 1 calc R . .
H23B H 0.3397 0.5622 0.0768 0.053(3) Uiso 1 1 calc R . .
H23C H 0.4577 0.6019 0.1273 0.053(3) Uiso 1 1 calc R . .
C24 C 0.5160(4) 0.4930(3) 0.2670(2) 0.0229(7) Uani 1 1 d . . .
C25 C 0.4055(5) 0.5343(3) 0.3305(2) 0.0262(7) Uani 1 1 d . . .
C26 C 0.4539(5) 0.6145(4) 0.3714(3) 0.0330(8) Uani 1 1 d . . .
H26 H 0.3820 0.6424 0.4155 0.062(6) Uiso 1 1 calc R . .
C27 C 0.6019(5) 0.6542(3) 0.3499(3) 0.0345(9) Uani 1 1 d . . .
H27 H 0.6311 0.7102 0.3778 0.062(6) Uiso 1 1 calc R . .
C28 C 0.7095(5) 0.6118(3) 0.2868(3) 0.0302(8) Uani 1 1 d . . .
H28 H 0.8120 0.6399 0.2717 0.062(6) Uiso 1 1 calc R . .
C29 C 0.6701(4) 0.5297(3) 0.2456(2) 0.0249(7) Uani 1 1 d . . .
C30 C 0.2397(5) 0.4951(3) 0.3572(2) 0.0304(8) Uani 1 1 d . . .
H30 H 0.2226 0.4443 0.3178 0.056(7) Uiso 1 1 calc R . .
C31 C 0.2108(6) 0.4281(4) 0.4455(3) 0.0410(10) Uani 1 1 d . . .
H31A H 0.2827 0.3634 0.4468 0.053(3) Uiso 1 1 calc R . .
H31B H 0.1037 0.4018 0.4609 0.053(3) Uiso 1 1 calc R . .
H31C H 0.2274 0.4762 0.4853 0.053(3) Uiso 1 1 calc R . .
C32 C 0.1220(5) 0.5945(4) 0.3533(3) 0.0378(9) Uani 1 1 d . . .
H32A H 0.1312 0.6424 0.3946 0.053(3) Uiso 1 1 calc R . .
H32B H 0.0164 0.5657 0.3654 0.053(3) Uiso 1 1 calc R . .
H32C H 0.1438 0.6385 0.2972 0.053(3) Uiso 1 1 calc R . .
C33 C 0.7904(4) 0.4781(3) 0.1804(2) 0.0290(8) Uani 1 1 d . . .
H33 H 0.7701 0.3959 0.1884 0.056(7) Uiso 1 1 calc R . .
C34 C 0.7779(5) 0.5265(4) 0.0904(3) 0.0387(10) Uani 1 1 d . . .
H34A H 0.6761 0.5094 0.0812 0.053(3) Uiso 1 1 calc R . .
H34B H 0.8596 0.4929 0.0509 0.053(3) Uiso 1 1 calc R . .
H34C H 0.7902 0.6081 0.0817 0.053(3) Uiso 1 1 calc R . .
C35 C 0.9564(5) 0.4911(4) 0.1900(3) 0.0402(10) Uani 1 1 d . . .
H35A H 0.9829 0.5707 0.1779 0.053(3) Uiso 1 1 calc R . .
H35B H 1.0278 0.4494 0.1509 0.053(3) Uiso 1 1 calc R . .
H35C H 0.9653 0.4614 0.2474 0.053(3) Uiso 1 1 calc R . .

loop_
_atom_site_aniso_label
_atom_site_aniso_U_11
_atom_site_aniso_U_22
_atom_site_aniso_U_33
_atom_site_aniso_U_23
_atom_site_aniso_U_13
_atom_site_aniso_U_12
Sn1 0.03995(18) 0.02364(15) 0.01936(14) -0.00398(9) -0.00332(10) -0.00041(10)
S1 0.1114(16) 0.0644(10) 0.0681(10) -0.0144(8) -0.0261(10) 0.0181(10)
F1 0.111(3) 0.064(2) 0.0530(19) -0.0197(15) -0.055(2) 0.0119(19)
F2 0.139(4) 0.0463(18) 0.073(2) -0.0216(16) -0.063(3) 0.024(2)
F3 0.089(3) 0.072(2) 0.100(3) -0.012(2) -0.046(3) -0.008(2)
O1 0.053(2) 0.0515(19) 0.0351(16) -0.0127(14) -0.0267(15) 0.0213(16)
N1 0.0257(16) 0.0253(14) 0.0211(14) -0.0079(11) -0.0065(11) 0.0012(12)
N2 0.0260(16) 0.0200(14) 0.0222(14) -0.0032(11) -0.0058(11) 0.0002(11)
C1 0.090(5) 0.058(3) 0.050(3) -0.020(2) -0.043(3) 0.032(3)
C2 0.119(6) 0.045(3) 0.059(3) -0.007(3) -0.057(4) 0.005(3)
C3 0.067(3) 0.042(3) 0.044(3) -0.009(2) -0.030(2) 0.014(2)
C4 0.116(5) 0.036(2) 0.0166(18) -0.0099(16) -0.023(2) 0.026(3)
C5 0.117(7) 0.069(5) 0.102(7) 0.029(5) -0.038(6) 0.001(5)
C6 0.047(3) 0.043(3) 0.133(7) -0.023(4) -0.012(4) 0.001(3)
C7 0.0277(19) 0.0233(16) 0.0230(16) -0.0084(13) -0.0080(14) 0.0025(14)
C8 0.0272(19) 0.0305(19) 0.0268(17) -0.0106(14) -0.0054(14) -0.0003(15)
C9 0.028(2) 0.037(2) 0.038(2) -0.0167(17) -0.0062(16) 0.0057(16)
C10 0.040(2) 0.033(2) 0.041(2) -0.0140(17) -0.0125(18) 0.0084(17)
C11 0.037(2) 0.0257(18) 0.036(2) -0.0067(15) -0.0091(17) -0.0010(16)
C12 0.030(2) 0.0278(18) 0.0243(17) -0.0075(14) -0.0064(14) -0.0010(15)
C13 0.027(2) 0.032(2) 0.042(2) -0.0143(17) -0.0001(16) -0.0005(16)
C14 0.044(3) 0.036(2) 0.049(3) 0.0010(19) -0.008(2) -0.0020(19)
C15 0.048(3) 0.066(3) 0.061(3) 0.002(3) -0.023(3) -0.025(3)
C16 0.031(2) 0.0293(19) 0.040(2) -0.0110(16) -0.0006(16) -0.0051(16)
C17 0.050(3) 0.047(3) 0.041(2) -0.005(2) 0.005(2) -0.016(2)
C18 0.035(2) 0.042(2) 0.053(3) -0.016(2) -0.009(2) -0.0065(19)
C19 0.0196(17) 0.0290(18) 0.0218(16) -0.0053(13) -0.0040(13) -0.0022(14)
C20 0.033(2) 0.0332(19) 0.0244(17) -0.0103(15) -0.0097(15) 0.0028(16)
C21 0.0232(18) 0.0281(18) 0.0249(17) -0.0052(14) -0.0072(13) 0.0021(14)
C22 0.0167(16) 0.0270(17) 0.0210(15) -0.0017(13) -0.0035(12) 0.0029(13)
C23 0.0277(19) 0.0277(18) 0.0290(18) -0.0035(14) -0.0090(15) 0.0045(15)
C24 0.0268(18) 0.0203(16) 0.0234(16) -0.0039(13) -0.0088(14) 0.0003(13)
C25 0.030(2) 0.0239(17) 0.0261(17) -0.0062(14) -0.0065(14) 0.0009(14)
C26 0.035(2) 0.036(2) 0.0307(19) -0.0139(16) -0.0090(16) 0.0041(17)
C27 0.038(2) 0.0304(19) 0.041(2) -0.0149(17) -0.0143(18) 0.0006(17)
C28 0.029(2) 0.0269(18) 0.037(2) -0.0050(15) -0.0120(16) -0.0021(15)
C29 0.0249(18) 0.0251(17) 0.0256(17) -0.0018(13) -0.0094(14) 0.0026(14)
C30 0.031(2) 0.0322(19) 0.0279(18) -0.0116(15) -0.0016(15) -0.0009(16)
C31 0.042(3) 0.041(2) 0.035(2) -0.0063(18) 0.0050(18) -0.0074(19)
C32 0.028(2) 0.045(2) 0.042(2) -0.0183(19) -0.0047(17) 0.0044(18)
C33 0.0212(18) 0.0321(19) 0.035(2) -0.0090(15) -0.0056(15) 0.0011(15)
C34 0.028(2) 0.056(3) 0.032(2) -0.0110(19) -0.0030(16) -0.0008(19)
C35 0.027(2) 0.052(3) 0.044(2) -0.014(2) -0.0081(18) 0.0030(19)

loop_
_atom_type_symbol
_atom_type_description
_atom_type_scat_dispersion_real
_atom_type_scat_dispersion_imag
_atom_type_scat_source
C C 0.0033 0.0016 'International Tables Vol C Tables 4.2.6.8 and 6.1.1.4'
H H 0.0000 0.0000 'International Tables Vol C Tables 4.2.6.8 and 6.1.1.4'
F F 0.0171 0.0103 'International Tables Vol C Tables 4.2.6.8 and 6.1.1.4'
N N 0.0061 0.0033 'International Tables Vol C Tables 4.2.6.8 and 6.1.1.4'
O O 0.0106 0.0060 'International Tables Vol C Tables 4.2.6.8 and 6.1.1.4'
S S 0.1246 0.1234 'International Tables Vol C Tables 4.2.6.8 and 6.1.1.4'
Sn Sn -0.6537 1.4246 'International Tables Vol C Tables 4.2.6.8 and 6.1.1.4'

loop_
_geom_angle_atom_site_label_1
_geom_angle_atom_site_label_2
_geom_angle_atom_site_label_3
_geom_angle
_geom_angle_site_symmetry_1
_geom_angle_site_symmetry_3
_geom_angle_publ_flag
O1 Sn1 N1 93.04(12) . . ?
O1 Sn1 N2 94.69(13) . . ?
N1 Sn1 N2 83.30(11) . . ?
C6 S1 C3 95.4(4) . . ?
C1 O1 Sn1 114.5(4) . . ?
C19 N1 C7 120.6(3) . . ?
C19 N1 Sn1 120.1(2) . . ?
C7 N1 Sn1 118.3(2) . . ?
C22 N2 C24 120.3(3) . . ?
C22 N2 Sn1 120.1(2) . . ?
C24 N2 Sn1 117.6(2) . . ?
O1 C1 C2 108.7(5) . . ?
O1 C1 C3 112.9(4) . . ?
C2 C1 C3 113.6(5) . . ?
F1 C2 F2 106.2(5) . . ?
F1 C2 C1 116.1(6) . . ?
F2 C2 C1 117.5(6) . . ?
F1 C2 F3 102.9(6) . . ?
F2 C2 F3 103.5(6) . . ?
C1 C2 F3 109.0(5) . . ?
C1 C3 C4 129.5(4) . . ?
C1 C3 S1 122.9(4) . . ?
C4 C3 S1 107.6(3) . . ?
C5 C4 C3 104.0(5) . . ?
C6 C5 C4 118.1(7) . . ?
C5 C6 S1 114.8(6) . . ?
C8 C7 C12 121.9(3) . . ?
C8 C7 N1 118.3(3) . . ?
C12 C7 N1 119.8(3) . . ?
C9 C8 C7 117.5(4) . . ?
C9 C8 C13 120.3(4) . . ?
C7 C8 C13 122.1(3) . . ?
C10 C9 C8 121.4(4) . . ?
C11 C10 C9 120.3(4) . . ?
C10 C11 C12 120.8(4) . . ?
C11 C12 C7 118.0(4) . . ?
C11 C12 C16 119.3(3) . . ?
C7 C12 C16 122.7(3) . . ?
C15 C13 C8 112.9(4) . . ?
C15 C13 C14 110.0(4) . . ?
C8 C13 C14 111.1(3) . . ?
C17 C16 C12 110.4(4) . . ?
C17 C16 C18 110.8(4) . . ?
C12 C16 C18 111.5(3) . . ?
N1 C19 C21 124.1(3) . . ?
N1 C19 C20 119.1(3) . . ?
C21 C19 C20 116.9(3) . . ?
C19 C21 C22 127.8(3) . . ?
N2 C22 C21 123.7(3) . . ?
N2 C22 C23 120.0(3) . . ?
C21 C22 C23 116.3(3) . . ?
C29 C24 C25 121.7(3) . . ?
C29 C24 N2 118.7(3) . . ?
C25 C24 N2 119.5(3) . . ?
C26 C25 C24 117.5(4) . . ?
C26 C25 C30 118.9(3) . . ?
C24 C25 C30 123.6(3) . . ?
C27 C26 C25 121.8(4) . . ?
C26 C27 C28 119.6(4) . . ?
C29 C28 C27 121.3(4) . . ?
C28 C29 C24 118.0(4) . . ?
C28 C29 C33 121.3(3) . . ?
C24 C29 C33 120.7(3) . . ?
C25 C30 C31 110.8(4) . . ?
C25 C30 C32 111.7(3) . . ?
C31 C30 C32 110.0(3) . . ?
C35 C33 C29 112.8(3) . . ?
C35 C33 C34 108.8(3) . . ?
C29 C33 C34 112.5(3) . . ?

loop_
_geom_bond_atom_site_label_1
_geom_bond_atom_site_label_2
_geom_bond_distance
_geom_bond_site_symmetry_2
_geom_bond_publ_flag
Sn1 O1 2.046(3) . ?
Sn1 N1 2.194(3) . ?
Sn1 N2 2.201(3) . ?
S1 C6 1.621(8) . ?
S1 C3 1.636(5) . ?
F1 C2 1.343(6) . ?
F2 C2 1.346(7) . ?
F3 C2 1.433(9) . ?
O1 C1 1.418(6) . ?
N1 C19 1.330(5) . ?
N1 C7 1.442(5) . ?
N2 C22 1.324(4) . ?
N2 C24 1.451(4) . ?
C1 C2 1.430(9) . ?
C1 C3 1.495(7) . ?
C3 C4 1.587(6) . ?
C4 C5 1.394(11) . ?
C5 C6 1.252(12) . ?
C7 C8 1.398(5) . ?
C7 C12 1.409(5) . ?
C8 C9 1.393(6) . ?
C8 C13 1.520(5) . ?
C9 C10 1.383(6) . ?
C10 C11 1.372(6) . ?
C11 C12 1.396(6) . ?
C12 C16 1.521(6) . ?
C13 C15 1.508(7) . ?
C13 C14 1.539(6) . ?
C16 C17 1.515(6) . ?
C16 C18 1.536(6) . ?
C19 C21 1.401(5) . ?
C19 C20 1.517(5) . ?
C21 C22 1.408(5) . ?
C22 C23 1.510(5) . ?
C24 C29 1.406(5) . ?
C24 C25 1.406(5) . ?
C25 C26 1.396(5) . ?
C25 C30 1.512(6) . ?
C26 C27 1.369(6) . ?
C27 C28 1.395(6) . ?
C28 C29 1.383(5) . ?
C29 C33 1.527(5) . ?
C30 C31 1.534(6) . ?
C30 C32 1.548(6) . ?
C33 C35 1.525(6) . ?
C33 C34 1.538(6) . ?
